data_2014092
loop_
_publ_author_name
'You, Zhong-Lu'
'Zhu, Hai-Liang'

_publ_section_title Bis{\m-2-[3-(cyclohexylammonio)propyliminomethyl]phenolato}bis[dichlorocopper(II)]
_journal_issue 9
_journal_name_full 'Acta Crystallographica Section C'
_journal_page_first m445
_journal_page_last m446
_journal_paper_doi 10.1107/S0108270104017718
_journal_volume 60
_journal_year 2004
_chemical_formula_iupac '[Cu2 (C16 H24 N2 O)2 Cl4]'
_chemical_formula_moiety 'C32 H48 Cl4 Cu2 N4 O2'
_chemical_formula_sum 'C32 H48 Cl4 Cu2 N4 O2'
_chemical_formula_weight 789.62
_chemical_name_systematic Bis{\m-2-[3-(cyclohexylamino)propyliminomethyl]phenolato}bis[dichlorocopper(II)]
_space_group_IT_number 56
_symmetry_cell_setting orthorhombic
_symmetry_space_group_name_Hall '-P 2ab 2ac'
_symmetry_space_group_name_H-M 'P c c n'
_atom_sites_solution_hydrogens geom
_atom_sites_solution_primary direct
_atom_sites_solution_secondary difmap
_audit_creation_method SHELXL-97
_cell_angle_alpha 90.00
_cell_angle_beta 90.00
_cell_angle_gamma 90.00
_cell_formula_units_Z 4
_cell_length_a 15.487(3)
_cell_length_b 22.117(4)
_cell_length_c 10.442(2)
_cell_measurement_reflns_used 3328
_cell_measurement_temperature 293(2)
_cell_measurement_theta_max 23.217
_cell_measurement_theta_min 2.237
_cell_volume 3576.7(12)
_computing_cell_refinement 'SAINT (Siemens, 1996)'
_computing_data_collection 'SMART (Siemens, 1996)'
_computing_data_reduction SAINT
_computing_molecular_graphics 'SHELXTL (Sheldrick, 1997b)'
_computing_publication_material SHELXTL
_computing_structure_refinement 'SHELXL97 (Sheldrick, 1997a)'
_computing_structure_solution 'SHELXS97 (Sheldrick, 1997a)'
_diffrn_ambient_temperature 293(2)
_diffrn_measured_fraction_theta_full 0.970
_diffrn_measured_fraction_theta_max 0.970
_diffrn_measurement_device_type 'Siemens SMART CCD area-detector'
_diffrn_measurement_method '\w scans'
_diffrn_radiation_monochromator graphite
_diffrn_radiation_source 'fine-focus sealed tube'
_diffrn_radiation_type MoK\a
_diffrn_radiation_wavelength 0.71073
_diffrn_reflns_av_R_equivalents 0.0955
_diffrn_reflns_av_sigmaI/netI 0.1351
_diffrn_reflns_limit_h_max 18
_diffrn_reflns_limit_h_min -17
_diffrn_reflns_limit_k_max 27
_diffrn_reflns_limit_k_min -24
_diffrn_reflns_limit_l_max 1
_diffrn_reflns_limit_l_min -12
_diffrn_reflns_number 11330
_diffrn_reflns_theta_full 26.00
_diffrn_reflns_theta_max 26.00
_diffrn_reflns_theta_min 1.84
_diffrn_standards_decay_% 0
_diffrn_standards_interval_count 0
_diffrn_standards_interval_time 0
_diffrn_standards_number 0
_exptl_absorpt_coefficient_mu 1.522
_exptl_absorpt_correction_T_max 0.8384
_exptl_absorpt_correction_T_min 0.7209
_exptl_absorpt_correction_type multi-scan
_exptl_absorpt_process_details '(SADABS; Sheldrick, 1996)'
_exptl_crystal_colour blue
_exptl_crystal_density_diffrn 1.466
_exptl_crystal_density_method 'not measured'
_exptl_crystal_description block
_exptl_crystal_F_000 1640
_exptl_crystal_size_max 0.23
_exptl_crystal_size_mid 0.18
_exptl_crystal_size_min 0.12
_refine_diff_density_max 0.626
_refine_diff_density_min -0.440
_refine_ls_extinction_method none
_refine_ls_goodness_of_fit_ref 0.957
_refine_ls_hydrogen_treatment constr
_refine_ls_matrix_type full
_refine_ls_number_parameters 205
_refine_ls_number_reflns 3402
_refine_ls_number_restraints 3
_refine_ls_restrained_S_all 0.956
_refine_ls_R_factor_all 0.1394
_refine_ls_R_factor_gt 0.0713
_refine_ls_shift/su_max 0.000
_refine_ls_shift/su_mean 0.000
_refine_ls_structure_factor_coef Fsqd
_refine_ls_weighting_details 'calc w=1/[\s^2^(Fo^2^)+(0.0216P)^2^] where P=(Fo^2^+2Fc^2^)/3'
_refine_ls_weighting_scheme calc
_refine_ls_wR_factor_gt 0.0883
_refine_ls_wR_factor_ref 0.1038
_reflns_number_gt 1917
_reflns_number_total 3402
_reflns_threshold_expression I>2\s(I)
_cod_data_source_file av1192.cif
_cod_data_source_block I
_cod_depositor_comments
;
The following automatic conversions were performed:
'_symmetry_cell_setting' value 'Orthorhombic' changed to 'orthorhombic'
according to '/home/saulius/struct/CIF-dictionaries/cif_core.dic'
dictionary named 'cif_core.dic' version 2.4.1 from 2010-06-29.

Automatic conversion script
Id: cif_fix_enum 1527 2010-12-29 10:47:43Z saulius 

The following automatic conversions were performed:

'_symmetry_cell_setting' value 'Orthorhombic' changed to
'orthorhombic' according to
/home/saulius/struct/CIF-dictionaries/cif_core.dic dictionary named
'cif_core.dic' version 2.4.1 from 2010-06-29.

Automatic conversion script
Id: cif_fix_values 1715 2011-07-08 13:25:40Z adriana 
;
_cod_original_sg_symbol_Hall -P2ab2ac
_cod_original_sg_symbol_H-M Pccn
_cod_database_code 2014092
_cod_database_fobs_code 2014092

loop_
_symmetry_equiv_pos_as_xyz
'x, y, z'
'-x+1/2, -y+1/2, z'
'-x, y+1/2, -z+1/2'
'x+1/2, -y, -z+1/2'
'-x, -y, -z'
'x-1/2, y-1/2, -z'
'x, -y-1/2, z-1/2'
'-x-1/2, y, z-1/2'

loop_
_atom_site_label
_atom_site_fract_x
_atom_site_fract_y
_atom_site_fract_z
_atom_site_U_iso_or_equiv
_atom_site_adp_type
_atom_site_calc_flag
_atom_site_refinement_flags
_atom_site_occupancy
_atom_site_disorder_assembly
_atom_site_disorder_group
_atom_site_type_symbol
Cu1 0.03570(4) 0.47493(3) 0.13039(6) 0.0344(2) Uani d . 1 . . Cu
C1 0.1825(4) 0.5816(3) 0.0883(5) 0.0336(15) Uani d . 1 . . C
C10 0.2670(3) 0.4040(3) 0.3098(5) 0.0430(17) Uani d . 1 . . C
C11 0.3956(4) 0.3406(3) 0.2487(5) 0.0461(17) Uani d . 1 . . C
C12 0.3751(4) 0.3451(3) 0.1062(6) 0.062(2) Uani d . 1 . . C
C13 0.4167(5) 0.2945(3) 0.0335(7) 0.078(2) Uani d . 1 . . C
C14 0.5132(5) 0.2933(4) 0.0554(7) 0.089(3) Uani d . 1 . . C
C15 0.5325(5) 0.2869(4) 0.1978(7) 0.079(2) Uani d . 1 . . C
C16 0.4921(4) 0.3375(3) 0.2723(6) 0.061(2) Uani d . 1 . . C
C2 0.1179(4) 0.5816(3) -0.0031(5) 0.0315(15) Uani d . 1 . . C
C3 0.1212(4) 0.6257(3) -0.0999(5) 0.0362(15) Uani d . 1 . . C
C4 0.1874(4) 0.6668(3) -0.1050(6) 0.0449(17) Uani d . 1 . . C
C5 0.2524(4) 0.6656(3) -0.0165(6) 0.055(2) Uani d . 1 . . C
C6 0.2513(4) 0.6234(3) 0.0761(6) 0.0509(19) Uani d . 1 . . C
C7 0.1854(4) 0.5443(3) 0.2010(5) 0.0390(16) Uani d . 1 . . C
C8 0.1453(3) 0.4746(3) 0.3623(5) 0.0414(15) Uani d . 1 . . C
C9 0.2381(3) 0.4558(3) 0.3938(5) 0.0394(16) Uani d . 1 . . C
Cl1 -0.06551(9) 0.48779(7) 0.30053(13) 0.0474(5) Uani d . 1 . . Cl
Cl2 0.09922(9) 0.37590(7) 0.11037(13) 0.0416(4) Uani d . 1 . . Cl
N1 0.1325(3) 0.5029(2) 0.2341(4) 0.0311(12) Uani d . 1 . . N
N2 0.3609(3) 0.3939(2) 0.3202(4) 0.0445(14) Uani d D 1 . . N
O1 0.0540(2) 0.54068(16) -0.0001(3) 0.0326(10) Uani d . 1 . . O
H10A 0.2367 0.3675 0.3347 0.052 Uiso calc R 1 . . H
H10B 0.2524 0.4128 0.2214 0.052 Uiso calc R 1 . . H
H11A 0.3689 0.3038 0.2828 0.055 Uiso calc R 1 . . H
H12A 0.3130 0.3435 0.0939 0.074 Uiso calc R 1 . . H
H12B 0.3957 0.3835 0.0734 0.074 Uiso calc R 1 . . H
H13A 0.4051 0.2994 -0.0572 0.094 Uiso calc R 1 . . H
H13B 0.3919 0.2563 0.0606 0.094 Uiso calc R 1 . . H
H14A 0.5388 0.3303 0.0231 0.106 Uiso calc R 1 . . H
H14B 0.5384 0.2596 0.0092 0.106 Uiso calc R 1 . . H
H15A 0.5103 0.2486 0.2285 0.095 Uiso calc R 1 . . H
H15B 0.5945 0.2873 0.2111 0.095 Uiso calc R 1 . . H
H16A 0.5184 0.3755 0.2474 0.073 Uiso calc R 1 . . H
H16B 0.5027 0.3314 0.3629 0.073 Uiso calc R 1 . . H
H2A 0.378(4) 0.392(2) 0.4055(19) 0.080 Uiso d D 1 . . H
H2B 0.384(4) 0.4289(16) 0.285(4) 0.080 Uiso d D 1 . . H
H3A 0.0778 0.6271 -0.1615 0.043 Uiso calc R 1 . . H
H4A 0.1881 0.6959 -0.1694 0.054 Uiso calc R 1 . . H
H5A 0.2970 0.6937 -0.0203 0.066 Uiso calc R 1 . . H
H6A 0.2970 0.6216 0.1338 0.061 Uiso calc R 1 . . H
H7A 0.2314 0.5512 0.2564 0.047 Uiso calc R 1 . . H
H8A 0.1088 0.4391 0.3677 0.050 Uiso calc R 1 . . H
H8B 0.1259 0.5028 0.4272 0.050 Uiso calc R 1 . . H
H9A 0.2763 0.4900 0.3813 0.047 Uiso calc R 1 . . H
H9B 0.2416 0.4438 0.4830 0.047 Uiso calc R 1 . . H

loop_
_atom_site_aniso_label
_atom_site_aniso_U_11
_atom_site_aniso_U_22
_atom_site_aniso_U_33
_atom_site_aniso_U_12
_atom_site_aniso_U_13
_atom_site_aniso_U_23
Cu1 0.0303(4) 0.0435(5) 0.0293(4) -0.0042(4) -0.0032(4) 0.0050(4)
C1 0.034(4) 0.029(4) 0.037(4) -0.005(3) -0.004(3) 0.000(3)
C10 0.030(4) 0.055(5) 0.044(4) -0.003(3) -0.006(3) 0.001(3)
C11 0.042(4) 0.052(5) 0.045(4) 0.008(4) -0.002(3) -0.009(3)
C12 0.060(5) 0.072(5) 0.053(5) 0.010(4) -0.022(4) -0.020(4)
C13 0.087(7) 0.087(7) 0.061(5) 0.015(5) -0.014(5) -0.022(5)
C14 0.068(7) 0.120(8) 0.078(6) 0.031(6) -0.004(5) -0.035(5)
C15 0.056(5) 0.097(7) 0.083(6) 0.038(5) -0.014(5) -0.024(5)
C16 0.040(5) 0.077(6) 0.065(5) 0.015(4) -0.013(4) -0.009(4)
C2 0.039(4) 0.032(4) 0.024(3) 0.005(3) 0.001(3) -0.004(3)
C3 0.025(4) 0.049(4) 0.035(4) -0.001(3) 0.005(3) 0.004(3)
C4 0.046(5) 0.036(4) 0.053(4) -0.009(3) 0.009(4) 0.017(3)
C5 0.035(5) 0.062(5) 0.069(5) -0.021(4) -0.002(4) 0.011(4)
C6 0.037(4) 0.060(5) 0.056(5) -0.014(4) -0.018(3) 0.010(4)
C7 0.025(4) 0.043(4) 0.049(4) 0.006(3) -0.006(3) -0.002(3)
C8 0.045(4) 0.051(4) 0.028(3) -0.003(4) -0.001(3) 0.004(3)
C9 0.032(4) 0.054(5) 0.032(3) -0.002(3) -0.011(3) 0.003(3)
Cl1 0.0399(10) 0.0612(12) 0.0410(9) 0.0036(8) 0.0094(8) 0.0012(8)
Cl2 0.0377(10) 0.0448(10) 0.0423(9) -0.0002(8) -0.0035(8) -0.0024(8)
N1 0.029(3) 0.037(3) 0.027(3) 0.004(2) -0.003(2) 0.000(2)
N2 0.040(4) 0.057(4) 0.036(3) 0.001(3) -0.007(3) 0.002(3)
O1 0.031(2) 0.037(2) 0.030(2) -0.011(2) -0.0085(18) 0.0117(18)

loop_
_atom_type_symbol
_atom_type_description
_atom_type_scat_dispersion_real
_atom_type_scat_dispersion_imag
_atom_type_scat_source
C C 0.0033 0.0016 'International Tables Vol C Tables 4.2.6.8 and 6.1.1.4'
H H 0.0000 0.0000 'International Tables Vol C Tables 4.2.6.8 and 6.1.1.4'
N N 0.0061 0.0033 'International Tables Vol C Tables 4.2.6.8 and 6.1.1.4'
O O 0.0106 0.0060 'International Tables Vol C Tables 4.2.6.8 and 6.1.1.4'
Cl Cl 0.1484 0.1585 'International Tables Vol C Tables 4.2.6.8 and 6.1.1.4'
Cu Cu 0.3201 1.2651 'International Tables Vol C Tables 4.2.6.8 and 6.1.1.4'

loop_
_geom_angle_atom_site_label_1
_geom_angle_atom_site_label_2
_geom_angle_atom_site_label_3
_geom_angle_site_symmetry_1
_geom_angle_site_symmetry_3
_geom_angle
_geom_angle_publ_flag
N1 Cu1 O1 . 5_565 168.18(17) yes
N1 Cu1 O1 . . 92.22(17) yes
O1 Cu1 O1 5_565 . 76.04(16) yes
N1 Cu1 Cl1 . . 93.07(13) yes
O1 Cu1 Cl1 5_565 . 94.12(11) yes
O1 Cu1 Cl1 . . 120.67(11) yes
N1 Cu1 Cl2 . . 91.31(13) yes
O1 Cu1 Cl2 5_565 . 93.92(11) yes
O1 Cu1 Cl2 . . 122.72(11) yes
Cl1 Cu1 Cl2 . . 116.17(6) yes
C2 O1 Cu1 . 5_565 128.4(3) ?
C2 O1 Cu1 . . 127.4(3) ?
Cu1 O1 Cu1 5_565 . 103.96(16) ?
O1 C2 C1 . . 121.2(5) ?
O1 C2 C3 . . 120.8(5) ?
C1 C2 C3 . . 118.0(6) ?
N1 C8 C9 . . 115.6(4) ?
N1 C8 H8A . . 108.4 ?
C9 C8 H8A . . 108.4 ?
N1 C8 H8B . . 108.4 ?
C9 C8 H8B . . 108.4 ?
H8A C8 H8B . . 107.4 ?
C7 N1 C8 . . 117.4(5) ?
C7 N1 Cu1 . . 124.8(4) ?
C8 N1 Cu1 . . 117.9(4) ?
C2 C1 C6 . . 118.9(5) ?
C2 C1 C7 . . 125.9(6) ?
C6 C1 C7 . . 115.1(5) ?
C10 N2 C11 . . 116.0(5) ?
C10 N2 H2B . . 103(4) ?
C11 N2 H2B . . 109(4) ?
C10 N2 H2A . . 111(4) ?
C11 N2 H2A . . 110(4) ?
H2B N2 H2A . . 108(2) ?
C5 C4 C3 . . 120.8(6) ?
C5 C4 H4A . . 119.6 ?
C3 C4 H4A . . 119.6 ?
N2 C10 C9 . . 111.4(5) ?
N2 C10 H10A . . 109.4 ?
C9 C10 H10A . . 109.4 ?
N2 C10 H10B . . 109.4 ?
C9 C10 H10B . . 109.4 ?
H10A C10 H10B . . 108.0 ?
N1 C7 C1 . . 127.9(5) ?
N1 C7 H7A . . 116.1 ?
C1 C7 H7A . . 116.1 ?
C10 C9 C8 . . 111.0(5) ?
C10 C9 H9A . . 109.4 ?
C8 C9 H9A . . 109.4 ?
C10 C9 H9B . . 109.4 ?
C8 C9 H9B . . 109.4 ?
H9A C9 H9B . . 108.0 ?
C15 C16 C11 . . 111.1(6) ?
C15 C16 H16A . . 109.4 ?
C11 C16 H16A . . 109.4 ?
C15 C16 H16B . . 109.4 ?
C11 C16 H16B . . 109.4 ?
H16A C16 H16B . . 108.0 ?
N2 C11 C16 . . 108.0(5) ?
N2 C11 C12 . . 111.1(5) ?
C16 C11 C12 . . 111.6(5) ?
N2 C11 H11A . . 108.7 ?
C16 C11 H11A . . 108.7 ?
C12 C11 H11A . . 108.7 ?
C4 C3 C2 . . 121.0(6) ?
C4 C3 H3A . . 119.5 ?
C2 C3 H3A . . 119.5 ?
C5 C6 C1 . . 121.8(6) ?
C5 C6 H6A . . 119.1 ?
C1 C6 H6A . . 119.1 ?
C13 C12 C11 . . 110.8(6) ?
C13 C12 H12A . . 109.5 ?
C11 C12 H12A . . 109.5 ?
C13 C12 H12B . . 109.5 ?
C11 C12 H12B . . 109.5 ?
H12A C12 H12B . . 108.1 ?
C6 C5 C4 . . 119.5(6) ?
C6 C5 H5A . . 120.3 ?
C4 C5 H5A . . 120.3 ?
C16 C15 C14 . . 110.8(6) ?
C16 C15 H15A . . 109.5 ?
C14 C15 H15A . . 109.5 ?
C16 C15 H15B . . 109.5 ?
C14 C15 H15B . . 109.5 ?
H15A C15 H15B . . 108.1 ?
C12 C13 C14 . . 111.2(6) ?
C12 C13 H13A . . 109.4 ?
C14 C13 H13A . . 109.4 ?
C12 C13 H13B . . 109.4 ?
C14 C13 H13B . . 109.4 ?
H13A C13 H13B . . 108.0 ?
C13 C14 C15 . . 110.1(6) ?
C13 C14 H14A . . 109.6 ?
C15 C14 H14A . . 109.6 ?
C13 C14 H14B . . 109.6 ?
C15 C14 H14B . . 109.6 ?
H14A C14 H14B . . 108.2 ?

loop_
_geom_bond_atom_site_label_1
_geom_bond_atom_site_label_2
_geom_bond_site_symmetry_2
_geom_bond_distance
_geom_bond_publ_flag
Cu1 N1 . 1.950(4) yes
Cu1 O1 5_565 1.974(3) yes
Cu1 O1 . 2.013(3) yes
Cu1 Cl1 . 2.386(2) yes
Cu1 Cl2 . 2.410(2) yes
O1 C2 . 1.342(6) ?
O1 Cu1 5_565 1.974(3) ?
C2 C1 . 1.383(7) ?
C2 C3 . 1.406(7) ?
C8 N1 . 1.491(6) ?
C8 C9 . 1.531(7) ?
C8 H8A . 0.9700 ?
C8 H8B . 0.9700 ?
N1 C7 . 1.277(6) ?
C1 C6 . 1.416(7) ?
C1 C7 . 1.438(7) ?
N2 C10 . 1.474(7) ?
N2 C11 . 1.497(7) ?
N2 H2B . 0.93(4) ?
N2 H2A . 0.93(3) ?
C4 C5 . 1.366(7) ?
C4 C3 . 1.371(7) ?
C4 H4A . 0.9300 ?
C10 C9 . 1.511(7) ?
C10 H10A . 0.9700 ?
C10 H10B . 0.9700 ?
C7 H7A . 0.9300 ?
C9 H9A . 0.9700 ?
C9 H9B . 0.9700 ?
C16 C15 . 1.499(8) ?
C16 C11 . 1.515(8) ?
C16 H16A . 0.9700 ?
C16 H16B . 0.9700 ?
C11 C12 . 1.525(7) ?
C11 H11A . 0.9800 ?
C3 H3A . 0.9300 ?
C6 C5 . 1.343(8) ?
C6 H6A . 0.9300 ?
C12 C13 . 1.497(8) ?
C12 H12A . 0.9700 ?
C12 H12B . 0.9700 ?
C5 H5A . 0.9300 ?
C15 C14 . 1.524(9) ?
C15 H15A . 0.9700 ?
C15 H15B . 0.9700 ?
C13 C14 . 1.512(8) ?
C13 H13A . 0.9700 ?
C13 H13B . 0.9700 ?
C14 H14A . 0.9700 ?
C14 H14B . 0.9700 ?

loop_
_geom_hbond_atom_site_label_D
_geom_hbond_atom_site_label_H
_geom_hbond_atom_site_label_A
_geom_hbond_site_symmetry_A
_geom_hbond_distance_DH
_geom_hbond_distance_HA
_geom_hbond_distance_DA
_geom_hbond_angle_DHA
N2 H2A Cl2 8_656 0.93(3) 2.20(3) 3.118(5) 170(4)
N2 H2B Cl1 4_565 0.93(4) 2.19(4) 3.120(5) 178(5)
